data_4033751
loop_
_publ_author_name
'Wang, Quannan'
'Lou, Jiang'
'Huang, Zilong'
'Yu, Zhengkun'

_publ_section_title
;
 Rhodium(III)-Catalyzed Annulation of Acetophenone O-Acetyl Oximes with
 Allenoates through Arene C-H Activation: An Access to Isoquinolines.
;
_journal_issue 4
_journal_name_full 'The Journal of organic chemistry'
_journal_page_first 2083
_journal_page_last 2092
_journal_paper_doi 10.1021/acs.joc.8b03092
_journal_volume 84
_journal_year 2019
_chemical_absolute_configuration unk
_chemical_formula_sum 'C17 H19 N O4'
_chemical_formula_weight 301.33
_space_group_crystal_system orthorhombic
_space_group_IT_number 33
_space_group_name_Hall 'P 2c -2n'
_space_group_name_H-M_alt 'P n a 21'
_atom_sites_solution_hydrogens geom
_audit_creation_method SHELXL-2013
_cell_angle_alpha 90
_cell_angle_beta 90
_cell_angle_gamma 90
_cell_formula_units_Z 4
_cell_length_a 7.5827(12)
_cell_length_b 18.634(3)
_cell_length_c 11.1673(18)
_cell_measurement_reflns_used 1285
_cell_measurement_temperature 293(2)
_cell_measurement_theta_max 24.033
_cell_measurement_theta_min 5.791
_cell_volume 1577.9(4)
_computing_cell_refinement 'Bruker SMART'
_computing_data_collection 'Bruker SMART'
_computing_data_reduction 'Bruker SAINT'
_computing_molecular_graphics 'Bruker SHELXTL'
_computing_publication_material 'Bruker SHELXTL'
_computing_structure_refinement 'SHELXL-2013 (Sheldrick, 2013)'
_computing_structure_solution 'Bruker SHELXTL'
_diffrn_ambient_temperature 293(2)
_diffrn_measured_fraction_theta_full 0.997
_diffrn_measured_fraction_theta_max 0.997
_diffrn_measurement_device_type 'CCD area detector'
_diffrn_measurement_method 'phi and omega scans'
_diffrn_radiation_type MoK\a
_diffrn_radiation_wavelength 0.71073
_diffrn_reflns_av_R_equivalents 0.0354
_diffrn_reflns_av_unetI/netI 0.0384
_diffrn_reflns_Laue_measured_fraction_full 0.997
_diffrn_reflns_Laue_measured_fraction_max 0.997
_diffrn_reflns_limit_h_max 9
_diffrn_reflns_limit_h_min -7
_diffrn_reflns_limit_k_max 19
_diffrn_reflns_limit_k_min -22
_diffrn_reflns_limit_l_max 11
_diffrn_reflns_limit_l_min -13
_diffrn_reflns_number 6211
_diffrn_reflns_point_group_measured_fraction_full 0.998
_diffrn_reflns_point_group_measured_fraction_max 0.998
_diffrn_reflns_theta_full 25.242
_diffrn_reflns_theta_max 25.499
_diffrn_reflns_theta_min 2.900
_exptl_absorpt_coefficient_mu 0.090
_exptl_absorpt_correction_T_max 0.7456
_exptl_absorpt_correction_T_min 0.6847
_exptl_absorpt_correction_type multi-scan
_exptl_absorpt_process_details sadabs
_exptl_crystal_colour colorless
_exptl_crystal_density_diffrn 1.268
_exptl_crystal_description prismatic
_exptl_crystal_F_000 640
_exptl_crystal_size_max 0.200
_exptl_crystal_size_mid 0.170
_exptl_crystal_size_min 0.130
_refine_diff_density_max 0.373
_refine_diff_density_min -0.143
_refine_diff_density_rms 0.038
_refine_ls_abs_structure_details
; 
 Refined as an inversion twin. 
;
_refine_ls_abs_structure_Flack 2(5)
_refine_ls_extinction_method none
_refine_ls_goodness_of_fit_ref 1.027
_refine_ls_hydrogen_treatment constr
_refine_ls_matrix_type full
_refine_ls_number_parameters 223
_refine_ls_number_reflns 2542
_refine_ls_number_restraints 42
_refine_ls_restrained_S_all 1.030
_refine_ls_R_factor_all 0.1038
_refine_ls_R_factor_gt 0.0663
_refine_ls_shift/su_max 0.002
_refine_ls_shift/su_mean 0.000
_refine_ls_structure_factor_coef Fsqd
_refine_ls_weighting_details 'w=1/[\s^2^(Fo^2^)+(0.1123P)^2^+0.4040P] where P=(Fo^2^+2Fc^2^)/3'
_refine_ls_weighting_scheme calc
_refine_ls_wR_factor_gt 0.1820
_refine_ls_wR_factor_ref 0.2208
_reflns_Friedel_coverage 0.895
_reflns_Friedel_fraction_full 0.999
_reflns_Friedel_fraction_max 0.999
_reflns_number_gt 1629
_reflns_number_total 2542
_reflns_threshold_expression 'I > 2\s(I)'
_cod_data_source_file jo8b03092_si_002.cif
_cod_data_source_block WQN-1280
_cod_database_code 4033751
_shelx_space_group_comment
; 
The symmetry employed for this shelxl refinement is uniquely defined 
by the following loop, which should always be used as a source of 
symmetry information in preference to the above space-group names. 
They are only intended as comments. 
;
_shelx_estimated_absorpt_t_min 0.982
_shelx_estimated_absorpt_t_max 0.988
_shelxl_version_number 2013-4

loop_
_space_group_symop_operation_xyz
'x, y, z'
'-x, -y, z+1/2'
'-x+1/2, y+1/2, z+1/2'
'x+1/2, -y+1/2, z'

loop_
_atom_site_label
_atom_site_type_symbol
_atom_site_fract_x
_atom_site_fract_y
_atom_site_fract_z
_atom_site_U_iso_or_equiv
_atom_site_adp_type
_atom_site_occupancy
_atom_site_site_symmetry_order
_atom_site_calc_flag
_atom_site_refinement_flags_posn
_atom_site_refinement_flags_adp
_atom_site_refinement_flags_occupancy
_atom_site_disorder_assembly
_atom_site_disorder_group
O1 O 0.2289(10) 0.0196(4) 0.3124(8) 0.148(3) Uani 1 1 d . . . . .
O2 O 0.2448(7) 0.0093(3) 0.5060(7) 0.1178(19) Uani 1 1 d D . . . .
O3 O -0.3413(11) 0.2131(5) 1.0022(6) 0.147(3) Uani 1 1 d . . . . .
O4 O -0.3353(9) 0.3293(4) 0.9750(6) 0.124(2) Uani 1 1 d . . . . .
N1 N -0.0077(6) 0.1685(2) 0.4229(5) 0.0663(13) Uani 1 1 d . . . . .
C1 C -0.0495(7) 0.1109(3) 0.4919(6) 0.0665(16) Uani 1 1 d . . . . .
C2 C -0.1133(8) 0.1162(3) 0.6033(6) 0.0687(16) Uani 1 1 d . . . . .
H2 H -0.1399 0.0751 0.6468 0.082 Uiso 1 1 calc R U . . .
C3 C -0.1399(7) 0.1849(3) 0.6544(5) 0.0631(15) Uani 1 1 d . . . . .
C4 C -0.2068(8) 0.1936(4) 0.7699(6) 0.0750(18) Uani 1 1 d . . . . .
H4 H -0.2315 0.1530 0.8154 0.090 Uiso 1 1 calc R U . . .
C5 C -0.2366(8) 0.2589(4) 0.8173(6) 0.0804(18) Uani 1 1 d . U . . .
C6 C -0.1997(9) 0.3182(4) 0.7502(7) 0.0801(19) Uani 1 1 d . U . . .
H6 H -0.2192 0.3634 0.7831 0.096 Uiso 1 1 calc R U . . .
C7 C -0.1341(8) 0.3134(3) 0.6343(6) 0.0751(18) Uani 1 1 d . . . . .
H7 H -0.1116 0.3548 0.5903 0.090 Uiso 1 1 calc R U . . .
C8 C -0.1017(7) 0.2447(3) 0.5838(5) 0.0587(14) Uani 1 1 d . . . . .
C9 C -0.0345(7) 0.2338(3) 0.4659(6) 0.0651(16) Uani 1 1 d . . . . .
C10 C 0.0059(10) 0.2953(3) 0.3873(7) 0.0875(19) Uani 1 1 d . . . . .
H10A H 0.0693 0.2788 0.3182 0.131 Uiso 1 1 calc R U . . .
H10B H 0.0768 0.3294 0.4302 0.131 Uiso 1 1 calc R U . . .
H10C H -0.1020 0.3178 0.3624 0.131 Uiso 1 1 calc R U . . .
C11 C -0.0282(8) 0.0386(3) 0.4305(7) 0.0838(19) Uani 1 1 d . . . . .
H11 H -0.0714 0.0020 0.4865 0.101 Uiso 1 1 calc R U . . .
C12 C -0.1364(14) 0.0326(5) 0.3202(10) 0.135(4) Uani 1 1 d . . . . .
H12A H -0.1226 -0.0144 0.2865 0.202 Uiso 1 1 calc R U . . .
H12B H -0.0983 0.0679 0.2632 0.202 Uiso 1 1 calc R U . . .
H12C H -0.2582 0.0405 0.3395 0.202 Uiso 1 1 calc R U . . .
C13 C 0.1589(12) 0.0221(4) 0.4065(11) 0.096(2) Uani 1 1 d . . . . .
C14 C 0.4266(17) -0.0164(8) 0.4811(15) 0.126(4) Uani 0.7 1 d D U P A 1
H14A H 0.4249 -0.0595 0.4322 0.152 Uiso 0.7 1 calc R U P A 1
H14B H 0.4955 0.0201 0.4407 0.152 Uiso 0.7 1 calc R U P A 1
C15 C 0.498(2) -0.0316(10) 0.6018(17) 0.136(4) Uani 0.7 1 d D U P A 1
H15A H 0.5084 0.0125 0.6459 0.204 Uiso 0.7 1 calc R U P A 1
H15B H 0.6124 -0.0534 0.5944 0.204 Uiso 0.7 1 calc R U P A 1
H15C H 0.4203 -0.0636 0.6434 0.204 Uiso 0.7 1 calc R U P A 1
C14' C 0.440(3) 0.0044(17) 0.537(5) 0.129(5) Uani 0.3 1 d D U P A 2
H14C H 0.5125 0.0173 0.4684 0.155 Uiso 0.3 1 calc R U P A 2
H14D H 0.4693 0.0352 0.6036 0.155 Uiso 0.3 1 calc R U P A 2
C15' C 0.462(5) -0.0742(17) 0.569(4) 0.131(5) Uani 0.3 1 d D U P A 2
H15D H 0.3749 -0.0876 0.6270 0.197 Uiso 0.3 1 calc R U P A 2
H15E H 0.5778 -0.0817 0.6018 0.197 Uiso 0.3 1 calc R U P A 2
H15F H 0.4483 -0.1031 0.4983 0.197 Uiso 0.3 1 calc R U P A 2
C16 C -0.3103(9) 0.2627(5) 0.9443(8) 0.090(2) Uani 1 1 d . . . . .
C17 C -0.4094(17) 0.3340(8) 1.0983(9) 0.161(5) Uani 1 1 d . . . . .
H17A H -0.5064 0.3012 1.1058 0.242 Uiso 1 1 calc R U . . .
H17B H -0.4498 0.3820 1.1130 0.242 Uiso 1 1 calc R U . . .
H17C H -0.3196 0.3217 1.1554 0.242 Uiso 1 1 calc R U . . .

loop_
_atom_site_aniso_label
_atom_site_aniso_U_11
_atom_site_aniso_U_22
_atom_site_aniso_U_33
_atom_site_aniso_U_23
_atom_site_aniso_U_13
_atom_site_aniso_U_12
O1 0.139(6) 0.162(7) 0.144(6) -0.017(5) 0.051(5) 0.018(4)
O2 0.081(3) 0.120(4) 0.152(6) 0.003(4) 0.012(4) 0.024(3)
O3 0.175(7) 0.171(6) 0.096(5) 0.008(5) 0.043(5) 0.012(5)
O4 0.123(5) 0.159(6) 0.091(4) -0.034(4) 0.016(4) -0.015(4)
N1 0.057(2) 0.071(3) 0.070(3) -0.004(2) 0.001(3) 0.002(2)
C1 0.057(3) 0.060(3) 0.082(4) -0.003(3) -0.004(3) 0.003(2)
C2 0.061(3) 0.074(4) 0.071(4) 0.009(3) -0.007(3) 0.002(3)
C3 0.050(3) 0.075(4) 0.064(4) -0.005(3) -0.008(3) 0.006(3)
C4 0.061(4) 0.096(4) 0.068(4) 0.005(4) -0.004(3) 0.001(3)
C5 0.061(3) 0.107(5) 0.073(5) -0.015(3) -0.004(3) -0.004(3)
C6 0.062(4) 0.083(4) 0.096(6) -0.033(3) -0.003(4) 0.010(3)
C7 0.056(3) 0.078(4) 0.091(5) -0.007(4) -0.005(4) 0.003(3)
C8 0.045(3) 0.064(3) 0.067(4) -0.003(3) -0.008(3) 0.003(2)
C9 0.052(3) 0.070(4) 0.073(4) 0.004(3) -0.009(3) 0.002(3)
C10 0.088(4) 0.082(4) 0.093(5) 0.013(4) -0.003(4) -0.005(4)
C11 0.084(4) 0.067(3) 0.100(5) -0.006(4) 0.007(4) 0.004(3)
C12 0.126(7) 0.139(7) 0.139(9) -0.052(7) -0.006(7) -0.017(6)
C13 0.100(5) 0.067(4) 0.122(7) -0.011(4) 0.019(6) 0.007(4)
C14 0.092(6) 0.112(9) 0.176(13) -0.016(8) 0.000(7) 0.025(6)
C15 0.097(7) 0.130(9) 0.180(12) -0.014(9) -0.008(7) 0.022(7)
C14' 0.093(7) 0.115(10) 0.179(13) -0.012(9) -0.001(8) 0.026(7)
C15' 0.095(8) 0.117(10) 0.182(13) -0.014(9) -0.005(9) 0.028(8)
C16 0.075(4) 0.105(5) 0.089(6) -0.001(5) 0.011(4) -0.005(4)
C17 0.164(10) 0.237(13) 0.082(6) -0.038(7) 0.051(7) -0.042(9)

loop_
_atom_type_symbol
_atom_type_description
_atom_type_scat_dispersion_real
_atom_type_scat_dispersion_imag
_atom_type_scat_source
C C 0.0033 0.0016 'International Tables Vol C Tables 4.2.6.8 and 6.1.1.4'
H H 0.0000 0.0000 'International Tables Vol C Tables 4.2.6.8 and 6.1.1.4'
N N 0.0061 0.0033 'International Tables Vol C Tables 4.2.6.8 and 6.1.1.4'
O O 0.0106 0.0060 'International Tables Vol C Tables 4.2.6.8 and 6.1.1.4'

loop_
_geom_angle_atom_site_label_1
_geom_angle_atom_site_label_2
_geom_angle_atom_site_label_3
_geom_angle
C13 O2 C14 111.2(9)
C13 O2 C14' 133(2)
C16 O4 C17 110.7(9)
C9 N1 C1 119.0(5)
C2 C1 N1 123.6(5)
C2 C1 C11 121.5(6)
N1 C1 C11 114.8(6)
C1 C2 C3 119.5(5)
C1 C2 H2 120.2
C3 C2 H2 120.2
C4 C3 C8 120.3(5)
C4 C3 C2 122.0(6)
C8 C3 C2 117.7(5)
C5 C4 C3 122.0(6)
C5 C4 H4 119.0
C3 C4 H4 119.0
C4 C5 C6 118.8(6)
C4 C5 C16 118.0(7)
C6 C5 C16 123.2(7)
C5 C6 C7 122.2(6)
C5 C6 H6 118.9
C7 C6 H6 118.9
C6 C7 C8 119.3(6)
C6 C7 H7 120.3
C8 C7 H7 120.3
C3 C8 C7 117.4(5)
C3 C8 C9 118.8(5)
C7 C8 C9 123.8(5)
N1 C9 C8 121.3(5)
N1 C9 C10 117.8(6)
C8 C9 C10 120.8(6)
C9 C10 H10A 109.5
C9 C10 H10B 109.5
H10A C10 H10B 109.5
C9 C10 H10C 109.5
H10A C10 H10C 109.5
H10B C10 H10C 109.5
C13 C11 C12 111.4(8)
C13 C11 C1 111.6(5)
C12 C11 C1 112.4(6)
C13 C11 H11 107.0
C12 C11 H11 107.0
C1 C11 H11 107.0
C11 C12 H12A 109.5
C11 C12 H12B 109.5
H12A C12 H12B 109.5
C11 C12 H12C 109.5
H12A C12 H12C 109.5
H12B C12 H12C 109.5
O1 C13 O2 121.7(8)
O1 C13 C11 127.1(11)
O2 C13 C11 111.2(8)
C15 C14 O2 103.3(12)
C15 C14 H14A 111.1
O2 C14 H14A 111.1
C15 C14 H14B 111.1
O2 C14 H14B 111.1
H14A C14 H14B 109.1
C14 C15 H15A 109.5
C14 C15 H15B 109.5
H15A C15 H15B 109.5
C14 C15 H15C 109.5
H15A C15 H15C 109.5
H15B C15 H15C 109.5
C15' C14' O2 103(2)
C15' C14' H14C 111.2
O2 C14' H14C 111.2
C15' C14' H14D 111.2
O2 C14' H14D 111.2
H14C C14' H14D 109.1
C14' C15' H15D 109.5
C14' C15' H15E 109.5
H15D C15' H15E 109.5
C14' C15' H15F 109.5
H15D C15' H15F 109.5
H15E C15' H15F 109.5
O3 C16 O4 125.9(9)
O3 C16 C5 124.0(8)
O4 C16 C5 110.0(8)
O4 C17 H17A 109.5
O4 C17 H17B 109.5
H17A C17 H17B 109.5
O4 C17 H17C 109.5
H17A C17 H17C 109.5
H17B C17 H17C 109.5

loop_
_geom_bond_atom_site_label_1
_geom_bond_atom_site_label_2
_geom_bond_distance
O1 C13 1.178(10)
O2 C13 1.310(12)
O2 C14 1.486(13)
O2 C14' 1.52(2)
O3 C16 1.153(9)
O4 C16 1.302(10)
O4 C17 1.489(11)
N1 C9 1.324(7)
N1 C1 1.358(8)
C1 C2 1.339(9)
C1 C11 1.521(8)
C2 C3 1.415(8)
C2 H2 0.9300
C3 C4 1.395(9)
C3 C8 1.395(8)
C4 C5 1.347(9)
C4 H4 0.9300
C5 C6 1.364(10)
C5 C16 1.525(11)
C6 C7 1.389(10)
C6 H6 0.9300
C7 C8 1.422(8)
C7 H7 0.9300
C8 C9 1.426(9)
C9 C10 1.476(9)
C10 H10A 0.9600
C10 H10B 0.9600
C10 H10C 0.9600
C11 C13 1.476(11)
C11 C12 1.484(13)
C11 H11 0.9800
C12 H12A 0.9600
C12 H12B 0.9600
C12 H12C 0.9600
C14 C15 1.481(18)
C14 H14A 0.9700
C14 H14B 0.9700
C15 H15A 0.9600
C15 H15B 0.9600
C15 H15C 0.9600
C14' C15' 1.52(3)
C14' H14C 0.9700
C14' H14D 0.9700
C15' H15D 0.9600
C15' H15E 0.9600
C15' H15F 0.9600
C17 H17A 0.9600
C17 H17B 0.9600
C17 H17C 0.9600

loop_
_geom_torsion_atom_site_label_1
_geom_torsion_atom_site_label_2
_geom_torsion_atom_site_label_3
_geom_torsion_atom_site_label_4
_geom_torsion
C9 N1 C1 C2 -1.6(8)
C9 N1 C1 C11 175.1(5)
N1 C1 C2 C3 0.0(9)
C11 C1 C2 C3 -176.6(5)
C1 C2 C3 C4 179.7(6)
C1 C2 C3 C8 1.5(8)
C8 C3 C4 C5 -0.1(9)
C2 C3 C4 C5 -178.1(5)
C3 C4 C5 C6 -0.2(9)
C3 C4 C5 C16 179.9(6)
C4 C5 C6 C7 0.6(9)
C16 C5 C6 C7 -179.4(6)
C5 C6 C7 C8 -0.9(9)
C4 C3 C8 C7 -0.2(7)
C2 C3 C8 C7 178.0(5)
C4 C3 C8 C9 -179.6(5)
C2 C3 C8 C9 -1.4(7)
C6 C7 C8 C3 0.6(7)
C6 C7 C8 C9 180.0(6)
C1 N1 C9 C8 1.7(7)
C1 N1 C9 C10 -177.8(5)
C3 C8 C9 N1 -0.2(7)
C7 C8 C9 N1 -179.6(5)
C3 C8 C9 C10 179.3(5)
C7 C8 C9 C10 -0.1(8)
C2 C1 C11 C13 -115.3(8)
N1 C1 C11 C13 67.8(8)
C2 C1 C11 C12 118.7(7)
N1 C1 C11 C12 -58.1(8)
C14 O2 C13 O1 -6.9(12)
C14' O2 C13 O1 15(2)
C14 O2 C13 C11 172.6(8)
C14' O2 C13 C11 -165.9(18)
C12 C11 C13 O1 15.8(12)
C1 C11 C13 O1 -110.8(9)
C12 C11 C13 O2 -163.7(7)
C1 C11 C13 O2 69.8(8)
C13 O2 C14 C15 -177.1(11)
C14' O2 C14 C15 37(3)
C13 O2 C14' C15' -113(3)
C14 O2 C14' C15' -68(3)
C17 O4 C16 O3 0.6(13)
C17 O4 C16 C5 179.3(7)
C4 C5 C16 O3 0.3(11)
C6 C5 C16 O3 -179.6(8)
C4 C5 C16 O4 -178.4(6)
C6 C5 C16 O4 1.7(9)
